data_7720452
loop_
_publ_author_name
'Pillay, Michael N.'
'Li, Min-Chi'
'Ni, Yu-Rong'
'Yen, Wei-Jung'
'Chiu, Tzu-Hao'
'Wang, Xiaoping'
'Saillard, Jean-Yves'
'Liu, C. W.'

_publ_section_title
;
 Solving the P-O/P-OH riddle: direct synthesis and neutron diffraction
 characterization of dianionic dithiophosphonates.
;
_journal_issue 4
_journal_name_full 'Dalton transactions (Cambridge, England : 2003)'
_journal_page_first 1637
_journal_page_last 1641
_journal_paper_doi 10.1039/d5dt02816g
_journal_volume 55
_journal_year 2026
_chemical_formula_moiety 'C14 H14 Ni O4 P2 S4, H2 O, 2(H4 N)'
_chemical_formula_sum 'C14 H24 N2 Ni O5 P2 S4'
_chemical_formula_weight 549.24
_space_group_crystal_system monoclinic
_space_group_IT_number 14
_space_group_name_Hall '-P 2ybc'
_space_group_name_H-M_alt 'P 1 21/c 1'
_atom_sites_solution_hydrogens difmap
_audit_creation_method SHELXL-2018/3
_audit_update_record
;
2025-11-09 deposited with the CCDC.	2025-12-23 downloaded from the CCDC.
;
_cell_angle_alpha 90
_cell_angle_beta 112.2810(10)
_cell_angle_gamma 90
_cell_formula_units_Z 4
_cell_length_a 16.3772(3)
_cell_length_b 10.46930(10)
_cell_length_c 14.2568(2)
_cell_measurement_reflns_used 21937
_cell_measurement_temperature 90(2)
_cell_measurement_theta_max 78.228
_cell_measurement_theta_min 7.443
_cell_volume 2261.93(6)
_computing_cell_refinement 'TOPAZ Mantid Python Program'
_computing_data_collection 'SNS EPICS'
_computing_data_reduction 'TOPAZ Mantid Python Program'
_computing_structure_refinement 'SHELXL-2018/3 (Sheldrick, 2018)'
_diffrn_ambient_temperature 90(2)
_diffrn_measured_fraction_theta_full 0.981
_diffrn_measured_fraction_theta_max 0.973
_diffrn_measurement_device_type TOPAZ
_diffrn_measurement_method 'time-of-flight Laue'
_diffrn_radiation_type neutron
_diffrn_radiation_wavelength 1.00
_diffrn_radiation_wavelength_details 'Based on neutron time of flight'
_diffrn_reflns_av_R_equivalents 0.1848
_diffrn_reflns_av_unetI/netI 0.1113
_diffrn_reflns_Laue_measured_fraction_full 0.981
_diffrn_reflns_Laue_measured_fraction_max 0.973
_diffrn_reflns_limit_h_max 25
_diffrn_reflns_limit_h_min -25
_diffrn_reflns_limit_k_max 16
_diffrn_reflns_limit_k_min -16
_diffrn_reflns_limit_l_max 21
_diffrn_reflns_limit_l_min -21
_diffrn_reflns_number 58323
_diffrn_reflns_point_group_measured_fraction_full 0.981
_diffrn_reflns_point_group_measured_fraction_max 0.973
_diffrn_reflns_theta_full 36.870
_diffrn_reflns_theta_max 78.263
_diffrn_reflns_theta_min 7.400
_diffrn_source 'The ORNL Spallation Neutron Source'
_exptl_absorpt_coefficient_mu 0.1758
_exptl_absorpt_correction_T_max 0.8879
_exptl_absorpt_correction_T_min 0.7039
_exptl_absorpt_correction_type sphere
_exptl_absorpt_process_details
; 
C. W. Dwiggins, Jr., Acta Cryst. A31, 395 (1975).
;
_exptl_crystal_colour purple
_exptl_crystal_density_diffrn 1.613
_exptl_crystal_description block
_exptl_crystal_F_000 1136
_exptl_crystal_size_max 1.200
_exptl_crystal_size_mid 1.100
_exptl_crystal_size_min 0.850
_refine_diff_density_max 0.852
_refine_diff_density_min -0.882
_refine_diff_density_rms 0.188
_refine_ls_extinction_coef 0.00375(15)
_refine_ls_extinction_expression Fc^*^=kFc[1+0.001xFc^2^\l^3^/sin(2\q)]^-1/4^
_refine_ls_extinction_method 'SHELXL-2018/3 (Sheldrick 2018)'
_refine_ls_goodness_of_fit_ref 1.099
_refine_ls_hydrogen_treatment refall
_refine_ls_matrix_type full
_refine_ls_number_parameters 470
_refine_ls_number_reflns 8404
_refine_ls_number_restraints 0
_refine_ls_restrained_S_all 1.099
_refine_ls_R_factor_all 0.0898
_refine_ls_R_factor_gt 0.0470
_refine_ls_shift/su_max 0.001
_refine_ls_shift/su_mean 0.000
_refine_ls_structure_factor_coef Fsqd
_refine_ls_weighting_details 'w=1/[\s^2^(Fo^2^)+(0.0172P)^2^] where P=(Fo^2^+2Fc^2^)/3'
_refine_ls_weighting_scheme calc
_refine_ls_wR_factor_gt 0.0700
_refine_ls_wR_factor_ref 0.0766
_reflns_Friedel_coverage 0.000
_reflns_number_gt 5967
_reflns_number_total 8404
_reflns_threshold_expression 'I > 2\s(I)'
_cod_data_source_file d5dt02816g2.cif
_cod_data_source_block NiAq_neutron
_cod_original_sg_symbol_H-M 'P 21/c'
_cod_database_code 7720452
_shelx_shelxl_version_number 2018/3
_shelx_space_group_comment
;
The symmetry employed for this shelxl refinement is uniquely defined
by the following loop, which should always be used as a source of
symmetry information in preference to the above space-group names.
They are only intended as comments.
;
_shelx_estimated_absorpt_t_min 0.961
_shelx_estimated_absorpt_t_max 0.972
_exptl_absorpt_special_details
; 
Neutron linear absorption coefficient is wavelength dependent.
For each peak, the absorption coefficient mu is calculated as:
          mu = 1.0200 + 1.3270/1.7982 * wavelength  [cm^-1^]
where 
 1.0200 cm^-1 is the absorption coefficient for total scattering;
 1.3270 cm^-1 is the absorption coefficient for true absorption at 1.7982 A.
 
The value of 0.1758 (mm^-1^) shown in _exptl_absorpt_coefficient_mu 
is the sample absorption coefficient for neutron wavelength at 1.0 \%A.
;

loop_
_space_group_symop_operation_xyz
'x, y, z'
'-x, y+1/2, -z+1/2'
'-x, -y, -z'
'x, -y-1/2, z-1/2'

loop_
_atom_site_label
_atom_site_type_symbol
_atom_site_fract_x
_atom_site_fract_y
_atom_site_fract_z
_atom_site_U_iso_or_equiv
_atom_site_adp_type
_atom_site_occupancy
_atom_site_site_symmetry_order
_atom_site_calc_flag
_atom_site_refinement_flags_posn
_atom_site_refinement_flags_adp
_atom_site_refinement_flags_occupancy
_atom_site_disorder_assembly
_atom_site_disorder_group
Ni1 Ni 0.16414(4) 0.64290(3) 0.46686(4) 0.00961(9) Uani 1 1 d . . . . .
S1 S 0.16476(14) 0.84094(13) 0.41195(14) 0.0116(3) Uani 1 1 d . . . . .
S2 S 0.15296(15) 0.72749(13) 0.60457(14) 0.0127(4) Uani 1 1 d . . . . .
S3 S 0.18534(15) 0.56175(13) 0.33399(14) 0.0115(3) Uani 1 1 d . . . . .
S4 S 0.15251(15) 0.44340(13) 0.51392(14) 0.0122(4) Uani 1 1 d . . . . .
P1 P 0.17662(8) 0.90063(7) 0.55308(8) 0.01047(18) Uani 1 1 d . . . . .
P2 P 0.18760(8) 0.38679(7) 0.39681(8) 0.01049(19) Uani 1 1 d . . . . .
O1 O 0.54306(8) 1.07563(8) 0.78961(9) 0.0201(2) Uani 1 1 d . . . . .
O2 O 0.54837(8) 0.16550(7) 0.56408(8) 0.0172(2) Uani 1 1 d . . . . .
O3 O 0.12698(8) 0.28687(7) 0.32878(7) 0.01489(19) Uani 1 1 d . . . . .
O4 O 0.11280(7) 1.00566(7) 0.55198(7) 0.01329(17) Uani 1 1 d . . . . .
O6 O 0.04316(9) 0.00320(8) 0.17880(9) 0.0186(2) Uani 1 1 d . . . . .
N1 N 0.01945(5) 0.10322(5) 0.35411(5) 0.01602(12) Uani 1 1 d . . . . .
N2 N 0.05967(5) 0.27802(4) 0.12359(5) 0.01530(12) Uani 1 1 d . . . . .
C1 C 0.28785(6) 0.95134(6) 0.62392(6) 0.01216(15) Uani 1 1 d . . . . .
C2 C 0.35908(7) 0.88028(6) 0.62156(7) 0.01511(17) Uani 1 1 d . . . . .
H2 H 0.34739(17) 0.79392(16) 0.57645(18) 0.0353(5) Uani 1 1 d . . . . .
C3 C 0.30439(7) 1.06186(6) 0.68352(7) 0.01544(17) Uani 1 1 d . . . . .
H3 H 0.24960(16) 1.11792(16) 0.68681(19) 0.0350(5) Uani 1 1 d . . . . .
C4 C 0.44553(7) 0.91874(6) 0.67570(7) 0.01687(17) Uani 1 1 d . . . . .
H4 H 0.49923(17) 0.86174(18) 0.6717(2) 0.0379(5) Uani 1 1 d . . . . .
C5 C 0.39041(7) 1.10032(7) 0.73902(7) 0.01739(18) Uani 1 1 d . . . . .
H5 H 0.40391(18) 1.18471(17) 0.78728(19) 0.0385(5) Uani 1 1 d . . . . .
C6 C 0.46134(7) 1.02982(6) 0.73432(7) 0.01553(16) Uani 1 1 d . . . . .
C7 C 0.61674(7) 1.00957(8) 0.78266(8) 0.02231(19) Uani 1 1 d . . . . .
H7A H 0.62297(19) 0.91322(19) 0.8142(2) 0.0411(6) Uani 1 1 d . . . . .
H7B H 0.67484(19) 1.0647(2) 0.8273(2) 0.0448(6) Uani 1 1 d . . . . .
H7C H 0.61166(19) 1.0043(2) 0.70448(18) 0.0411(5) Uani 1 1 d . . . . .
C8 C 0.29766(6) 0.32355(6) 0.44396(6) 0.01187(15) Uani 1 1 d . . . . .
C9 C 0.36990(6) 0.40255(6) 0.49281(7) 0.01420(16) Uani 1 1 d . . . . .
H9 H 0.35954(16) 0.50379(13) 0.50004(18) 0.0328(5) Uani 1 1 d . . . . .
C10 C 0.31186(7) 0.19271(6) 0.43547(7) 0.01472(16) Uani 1 1 d . . . . .
H10 H 0.25646(16) 0.12974(14) 0.39749(18) 0.0324(5) Uani 1 1 d . . . . .
C11 C 0.45527(6) 0.35363(6) 0.53380(7) 0.01445(16) Uani 1 1 d . . . . .
H11 H 0.50984(15) 0.41719(14) 0.57249(19) 0.0322(4) Uani 1 1 d . . . . .
C12 C 0.39649(7) 0.14261(6) 0.47562(7) 0.01552(17) Uani 1 1 d . . . . .
H12 H 0.40859(16) 0.04138(13) 0.47073(18) 0.0337(5) Uani 1 1 d . . . . .
C13 C 0.46833(6) 0.22294(6) 0.52573(6) 0.01318(16) Uani 1 1 d . . . . .
C14 C 0.62299(7) 0.24358(7) 0.61781(8) 0.02059(19) Uani 1 1 d . . . . .
H14A H 0.63197(19) 0.31720(19) 0.5691(2) 0.0447(6) Uani 1 1 d . . . . .
H14B H 0.67981(17) 0.18073(19) 0.6415(2) 0.0423(6) Uani 1 1 d . . . . .
H14C H 0.61634(19) 0.2877(2) 0.68370(19) 0.0429(6) Uani 1 1 d . . . . .
H15 H 0.08687(16) 0.27960(16) 0.20304(15) 0.0294(4) Uani 1 1 d . . . . .
H16 H 0.08180(16) 0.35713(14) 0.09627(15) 0.0283(4) Uani 1 1 d . . . . .
H17 H -0.00766(18) 0.2797(2) 0.0993(2) 0.0387(5) Uani 1 1 d . . . . .
H18 H 0.07838(19) 0.19608(15) 0.09927(18) 0.0386(5) Uani 1 1 d . . . . .
H19 H -0.04338(19) 0.1270(2) 0.3438(3) 0.0501(7) Uani 1 1 d . . . . .
H20 H 0.05623(16) 0.18285(14) 0.35213(16) 0.0295(4) Uani 1 1 d . . . . .
H21 H 0.04879(17) 0.05793(16) 0.42266(15) 0.0310(5) Uani 1 1 d . . . . .
H22 H 0.0194(2) 0.04620(17) 0.29586(17) 0.0385(6) Uani 1 1 d . . . . .
H23 H 0.0845(2) -0.0634(2) 0.1886(2) 0.0499(7) Uani 1 1 d . . . . .
H24 H -0.00806(19) -0.02353(19) 0.12214(19) 0.0373(5) Uani 1 1 d . . . . .

loop_
_atom_site_aniso_label
_atom_site_aniso_U_11
_atom_site_aniso_U_22
_atom_site_aniso_U_33
_atom_site_aniso_U_23
_atom_site_aniso_U_13
_atom_site_aniso_U_12
Ni1 0.0099(3) 0.00913(13) 0.0097(2) -0.00018(14) 0.0037(2) -0.00016(15)
S1 0.0151(11) 0.0099(5) 0.0107(7) 0.0004(5) 0.0060(9) 0.0005(6)
S2 0.0169(11) 0.0107(5) 0.0127(8) -0.0006(5) 0.0081(9) -0.0022(6)
S3 0.0145(11) 0.0098(5) 0.0116(8) 0.0002(5) 0.0064(9) 0.0010(6)
S4 0.0159(11) 0.0107(5) 0.0117(8) 0.0002(5) 0.0073(9) -0.0006(6)
P1 0.0108(5) 0.0098(3) 0.0115(4) -0.0006(3) 0.0050(5) 0.0000(3)
P2 0.0114(6) 0.0097(3) 0.0101(4) -0.0011(3) 0.0038(5) -0.0012(3)
O1 0.0142(6) 0.0222(3) 0.0198(5) -0.0004(3) 0.0017(5) -0.0049(4)
O2 0.0142(6) 0.0148(3) 0.0222(5) 0.0007(3) 0.0064(5) 0.0037(3)
O3 0.0163(6) 0.0132(3) 0.0139(4) -0.0026(3) 0.0044(5) -0.0042(3)
O4 0.0128(5) 0.0125(3) 0.0142(4) -0.0013(3) 0.0048(4) 0.0020(3)
O6 0.0196(6) 0.0181(3) 0.0189(5) -0.0010(3) 0.0081(6) 0.0011(4)
N1 0.0143(4) 0.01814(19) 0.0155(3) 0.0021(2) 0.0054(3) -0.0014(2)
N2 0.0173(4) 0.01286(17) 0.0149(3) 0.00112(18) 0.0051(3) -0.0013(2)
C1 0.0120(4) 0.0117(2) 0.0125(3) -0.0009(2) 0.0044(4) -0.0010(3)
C2 0.0123(5) 0.0144(2) 0.0179(4) -0.0027(3) 0.0049(4) 0.0004(3)
H2 0.0298(13) 0.0296(7) 0.0440(12) -0.0163(8) 0.0112(12) 0.0010(7)
C3 0.0133(5) 0.0142(2) 0.0181(4) -0.0043(3) 0.0052(4) -0.0017(3)
H3 0.0253(12) 0.0314(7) 0.0470(13) -0.0148(8) 0.0121(12) 0.0013(7)
C4 0.0127(5) 0.0171(3) 0.0193(4) -0.0012(3) 0.0042(4) 0.0002(3)
H4 0.0231(12) 0.0372(8) 0.0507(14) -0.0105(9) 0.0110(13) 0.0041(8)
C5 0.0154(5) 0.0162(2) 0.0189(4) -0.0043(3) 0.0046(4) -0.0037(3)
H5 0.0342(14) 0.0320(7) 0.0452(13) -0.0188(8) 0.0104(13) -0.0057(8)
C6 0.0126(5) 0.0166(2) 0.0153(4) 0.0004(3) 0.0029(4) -0.0028(3)
C7 0.0136(5) 0.0311(3) 0.0192(4) 0.0038(3) 0.0029(5) -0.0025(4)
H7A 0.0406(16) 0.0406(8) 0.0417(13) 0.0124(9) 0.0150(14) 0.0068(9)
H7B 0.0223(13) 0.0561(11) 0.0486(15) -0.0057(11) 0.0050(14) -0.0099(10)
H7C 0.0369(15) 0.0589(11) 0.0306(11) 0.0044(10) 0.0163(13) -0.0003(11)
C8 0.0132(5) 0.0093(2) 0.0129(3) -0.0007(2) 0.0047(4) 0.0000(2)
C9 0.0135(5) 0.0102(2) 0.0171(4) -0.0014(2) 0.0038(4) 0.0000(3)
H9 0.0289(12) 0.0160(5) 0.0477(12) -0.0055(7) 0.0079(12) 0.0017(6)
C10 0.0153(5) 0.0098(2) 0.0179(4) -0.0017(2) 0.0048(4) -0.0004(3)
H10 0.0260(12) 0.0207(6) 0.0435(12) -0.0060(7) 0.0052(11) -0.0036(7)
C11 0.0130(5) 0.0116(2) 0.0171(4) -0.0011(3) 0.0039(4) 0.0003(3)
H11 0.0214(11) 0.0248(6) 0.0428(12) -0.0057(7) 0.0037(11) -0.0038(7)
C12 0.0163(5) 0.0101(2) 0.0198(4) -0.0005(3) 0.0065(4) 0.0012(3)
H12 0.0324(13) 0.0167(5) 0.0466(12) -0.0032(7) 0.0088(12) 0.0045(6)
C13 0.0135(5) 0.0115(2) 0.0144(3) 0.0003(2) 0.0053(4) 0.0015(3)
C14 0.0142(5) 0.0201(3) 0.0266(5) 0.0004(3) 0.0069(5) 0.0017(3)
H14A 0.0385(16) 0.0395(8) 0.0571(15) 0.0124(10) 0.0195(15) -0.0064(9)
H14B 0.0251(13) 0.0360(8) 0.0597(16) 0.0039(9) 0.0091(14) 0.0079(8)
H14C 0.0342(15) 0.0530(10) 0.0380(12) -0.0156(10) 0.0097(13) 0.0008(10)
H15 0.0336(13) 0.0314(6) 0.0228(9) 0.0013(7) 0.0102(10) -0.0026(8)
H16 0.0328(12) 0.0256(6) 0.0277(9) 0.0049(6) 0.0128(10) -0.0029(7)
H17 0.0245(13) 0.0433(9) 0.0427(13) 0.0050(9) 0.0064(12) -0.0043(9)
H18 0.0480(16) 0.0246(6) 0.0412(12) -0.0060(7) 0.0146(14) 0.0046(8)
H19 0.0259(14) 0.0652(13) 0.0628(18) 0.0196(13) 0.0209(16) 0.0118(12)
H20 0.0343(13) 0.0242(6) 0.0298(9) 0.0000(6) 0.0121(11) -0.0062(7)
H21 0.0382(14) 0.0289(6) 0.0235(9) 0.0054(7) 0.0088(11) 0.0025(8)
H22 0.0540(18) 0.0314(7) 0.0302(10) -0.0071(7) 0.0159(13) -0.0085(9)
H23 0.0406(17) 0.0381(9) 0.0689(19) 0.0001(11) 0.0184(17) 0.0146(10)
H24 0.0330(15) 0.0413(9) 0.0332(12) -0.0074(9) 0.0076(13) -0.0067(9)

loop_
_atom_type_symbol
_atom_type_description
_atom_type_scat_dispersion_real
_atom_type_scat_dispersion_imag
_atom_type_scat_source
C C 0.0000 0.0000 'Neutron Data Booklet, ILL Grenoble, France (2003) ISBN 0-9704143-7-4'
H H 0.0000 0.0000 'Neutron Data Booklet, ILL Grenoble, France (2003) ISBN 0-9704143-7-4'
Ni Ni 0.0000 0.0000 'Neutron Data Booklet, ILL Grenoble, France (2003) ISBN 0-9704143-7-4'
O O 0.0000 0.0000 'Neutron Data Booklet, ILL Grenoble, France (2003) ISBN 0-9704143-7-4'
P P 0.0000 0.0000 'Neutron Data Booklet, ILL Grenoble, France (2003) ISBN 0-9704143-7-4'
S S 0.0000 0.0000 'Neutron Data Booklet, ILL Grenoble, France (2003) ISBN 0-9704143-7-4'
N N 0.0000 0.0000 'Neutron Data Booklet, ILL Grenoble, France (2003) ISBN 0-9704143-7-4'

loop_
_geom_angle_atom_site_label_1
_geom_angle_atom_site_label_2
_geom_angle_atom_site_label_3
_geom_angle
_geom_angle_site_symmetry_1
_geom_angle_site_symmetry_3
_geom_angle_publ_flag
S1 Ni1 S3 91.92(6) . . ?
S1 Ni1 S4 175.54(9) . . ?
S3 Ni1 S4 87.54(6) . . ?
S1 Ni1 S2 87.26(6) . . ?
S3 Ni1 S2 175.97(8) . . ?
S4 Ni1 S2 93.58(6) . . ?
P1 S1 Ni1 87.13(7) . . ?
P1 S2 Ni1 86.90(7) . . ?
P2 S3 Ni1 87.22(7) . . ?
P2 S4 Ni1 86.75(6) . . ?
O4 P1 C1 109.90(7) . . ?
O4 P1 S1 113.85(9) . . ?
C1 P1 S1 109.97(8) . . ?
O4 P1 S2 115.04(9) . . ?
C1 P1 S2 110.47(8) . . ?
S1 P1 S2 97.01(7) . . ?
O3 P2 C8 107.86(6) . . ?
O3 P2 S3 116.26(9) . . ?
C8 P2 S3 110.20(8) . . ?
O3 P2 S4 113.82(9) . . ?
C8 P2 S4 110.72(8) . . ?
S3 P2 S4 97.73(7) . . ?
C6 O1 C7 117.52(9) . . ?
C13 O2 C14 117.56(7) . . ?
H23 O6 H24 105.0(2) . . ?
H19 N1 H22 109.7(3) . . ?
H19 N1 H21 109.6(2) . . ?
H22 N1 H21 111.06(17) . . ?
H19 N1 H20 111.5(2) . . ?
H22 N1 H20 105.62(17) . . ?
H21 N1 H20 109.30(19) . . ?
H18 N2 H17 109.0(2) . . ?
H18 N2 H16 110.66(18) . . ?
H17 N2 H16 110.13(18) . . ?
H18 N2 H15 108.82(18) . . ?
H17 N2 H15 109.09(19) . . ?
H16 N2 H15 109.11(16) . . ?
C2 C1 C3 118.97(9) . . ?
C2 C1 P1 120.53(6) . . ?
C3 C1 P1 120.49(7) . . ?
H2 C2 C4 118.98(15) . . ?
H2 C2 C1 119.88(16) . . ?
C4 C2 C1 121.14(7) . . ?
H3 C3 C5 119.62(13) . . ?
H3 C3 C1 119.94(14) . . ?
C5 C3 C1 120.44(8) . . ?
H4 C4 C2 119.20(14) . . ?
H4 C4 C6 121.36(15) . . ?
C2 C4 C6 119.44(8) . . ?
H5 C5 C3 120.93(16) . . ?
H5 C5 C6 118.98(16) . . ?
C3 C5 C6 120.08(7) . . ?
O1 C6 C4 124.03(9) . . ?
O1 C6 C5 116.07(8) . . ?
C4 C6 C5 119.91(9) . . ?
H7C C7 H7B 109.6(2) . . ?
H7C C7 H7A 109.51(19) . . ?
H7B C7 H7A 108.9(2) . . ?
H7C C7 O1 110.97(17) . . ?
H7B C7 O1 106.11(17) . . ?
H7A C7 O1 111.60(16) . . ?
C9 C8 C10 119.04(8) . . ?
C9 C8 P2 120.66(6) . . ?
C10 C8 P2 120.26(7) . . ?
H9 C9 C11 119.20(15) . . ?
H9 C9 C8 119.57(15) . . ?
C11 C9 C8 121.22(6) . . ?
H10 C10 C12 119.46(12) . . ?
H10 C10 C8 120.10(13) . . ?
C12 C10 C8 120.43(8) . . ?
H11 C11 C9 119.43(12) . . ?
H11 C11 C13 121.44(13) . . ?
C9 C11 C13 119.12(8) . . ?
H12 C12 C10 121.42(15) . . ?
H12 C12 C13 118.70(16) . . ?
C10 C12 C13 119.87(6) . . ?
O2 C13 C11 123.83(8) . . ?
O2 C13 C12 115.86(7) . . ?
C11 C13 C12 120.32(8) . . ?
H14B C14 H14A 108.8(2) . . ?
H14B C14 H14C 110.1(2) . . ?
H14A C14 H14C 109.5(2) . . ?
H14B C14 O2 106.18(15) . . ?
H14A C14 O2 111.09(19) . . ?
H14C C14 O2 111.13(17) . . ?

loop_
_geom_bond_atom_site_label_1
_geom_bond_atom_site_label_2
_geom_bond_distance
_geom_bond_site_symmetry_2
_geom_bond_publ_flag
Ni1 S1 2.2176(14) . ?
Ni1 S3 2.2201(17) . ?
Ni1 S4 2.2238(15) . ?
Ni1 S2 2.2238(17) . ?
S1 P1 2.0446(19) . ?
S2 P1 2.0470(17) . ?
S3 P2 2.0331(16) . ?
S4 P2 2.0486(19) . ?
P1 O4 1.5131(13) . ?
P1 C1 1.7958(15) . ?
P2 O3 1.5133(13) . ?
P2 C8 1.7945(15) . ?
O1 C6 1.3574(15) . ?
O1 C7 1.4264(16) . ?
O2 C13 1.3548(14) . ?
O2 C14 1.4278(15) . ?
O6 H23 0.945(3) . ?
O6 H24 0.959(3) . ?
N1 H19 1.014(3) . ?
N1 H22 1.022(2) . ?
N1 H21 1.027(2) . ?
N1 H20 1.0353(18) . ?
N2 H18 1.0152(18) . ?
N2 H17 1.023(3) . ?
N2 H16 1.0373(16) . ?
N2 H15 1.048(2) . ?
C1 C2 1.3947(12) . ?
C1 C3 1.3999(10) . ?
C2 H2 1.0838(18) . ?
C2 C4 1.3906(14) . ?
C3 H3 1.088(2) . ?
C3 C5 1.3884(14) . ?
C4 H4 1.082(2) . ?
C4 C6 1.3978(11) . ?
C5 H5 1.0897(19) . ?
C5 C6 1.3993(13) . ?
C7 H7C 1.087(2) . ?
C7 H7B 1.088(3) . ?
C7 H7A 1.093(2) . ?
C8 C9 1.3943(12) . ?
C8 C10 1.4024(9) . ?
C9 H9 1.0845(15) . ?
C9 C11 1.3924(13) . ?
C10 H10 1.086(2) . ?
C10 C12 1.3864(13) . ?
C11 H11 1.083(2) . ?
C11 C13 1.3964(9) . ?
C12 H12 1.0852(15) . ?
C12 C13 1.4016(12) . ?
C14 H14B 1.084(2) . ?
C14 H14A 1.084(2) . ?
C14 H14C 1.088(2) . ?

loop_
_geom_hbond_atom_site_label_D
_geom_hbond_atom_site_label_H
_geom_hbond_atom_site_label_A
_geom_hbond_distance_DH
_geom_hbond_distance_HA
_geom_hbond_distance_DA
_geom_hbond_angle_DHA
_geom_hbond_site_symmetry_A
_geom_hbond_publ_flag
C7 H7C O2 1.087(2) 2.521(3) 3.3141(14) 128.95(17) 1_565 yes
C12 H12 O2 1.0852(15) 2.3873(17) 3.4537(10) 167.11(18) 3_656 yes
C14 H14B S1 1.084(2) 2.930(3) 3.764(2) 133.96(18) 3_666 yes
N2 H15 O3 1.048(2) 1.661(2) 2.7086(11) 177.61(19) . yes
N2 H16 O4 1.0373(16) 1.7213(17) 2.7571(9) 176.07(19) 4_575 yes
N2 H17 S1 1.023(3) 2.597(3) 3.576(2) 160.21(19) 2_545 yes
N2 H17 S2 1.023(3) 3.028(3) 3.794(2) 132.49(18) 2_545 yes
N2 H18 S4 1.0152(18) 2.491(3) 3.4544(17) 158.15(19) 4_565 yes
N2 H18 O6 1.0152(18) 2.488(2) 3.0220(10) 112.22(17) . yes
N1 H19 S2 1.014(3) 2.662(3) 3.567(2) 148.7(3) 3_566 yes
N1 H19 S3 1.014(3) 2.798(4) 3.436(2) 121.4(2) 2_545 yes
N1 H19 O4 1.014(3) 2.591(3) 3.1594(11) 115.26(18) 3_566 yes
N1 H20 O3 1.0353(18) 1.712(2) 2.7223(11) 163.98(17) . yes
N1 H21 S1 1.027(2) 3.002(3) 3.5207(18) 112.19(14) 1_545 yes
N1 H21 O4 1.027(2) 1.825(2) 2.8405(12) 169.08(18) 1_545 yes
N1 H22 O6 1.022(2) 1.906(2) 2.8688(11) 155.74(18) . yes
O6 H23 S2 0.945(3) 2.580(3) 3.4101(19) 146.7(3) 4_565 yes
O6 H24 S4 0.959(3) 2.449(4) 3.396(3) 168.97(19) 2_545 yes

loop_
_geom_torsion_atom_site_label_1
_geom_torsion_atom_site_label_2
_geom_torsion_atom_site_label_3
_geom_torsion_atom_site_label_4
_geom_torsion
_geom_torsion_site_symmetry_1
_geom_torsion_site_symmetry_2
_geom_torsion_site_symmetry_3
_geom_torsion_site_symmetry_4
_geom_torsion_publ_flag
O4 P1 C1 C2 -169.10(7) . . . . ?
S1 P1 C1 C2 -43.01(9) . . . . ?
S2 P1 C1 C2 62.91(10) . . . . ?
O4 P1 C1 C3 11.81(10) . . . . ?
S1 P1 C1 C3 137.91(8) . . . . ?
S2 P1 C1 C3 -116.18(8) . . . . ?
C3 C1 C2 H2 179.33(16) . . . . ?
P1 C1 C2 H2 0.24(18) . . . . ?
C3 C1 C2 C4 -1.18(12) . . . . ?
P1 C1 C2 C4 179.72(7) . . . . ?
C2 C1 C3 H3 -179.41(16) . . . . ?
P1 C1 C3 H3 -0.31(18) . . . . ?
C2 C1 C3 C5 0.29(12) . . . . ?
P1 C1 C3 C5 179.39(7) . . . . ?
H2 C2 C4 H4 0.0(2) . . . . ?
C1 C2 C4 H4 -179.51(17) . . . . ?
H2 C2 C4 C6 -179.85(16) . . . . ?
C1 C2 C4 C6 0.66(12) . . . . ?
H3 C3 C5 H5 1.4(2) . . . . ?
C1 C3 C5 H5 -178.26(17) . . . . ?
H3 C3 C5 C6 -179.19(16) . . . . ?
C1 C3 C5 C6 1.11(12) . . . . ?
C7 O1 C6 C4 3.53(14) . . . . ?
C7 O1 C6 C5 -177.02(8) . . . . ?
H4 C4 C6 O1 0.4(2) . . . . ?
C2 C4 C6 O1 -179.81(9) . . . . ?
H4 C4 C6 C5 -179.07(18) . . . . ?
C2 C4 C6 C5 0.75(12) . . . . ?
H5 C5 C6 O1 -1.73(19) . . . . ?
C3 C5 C6 O1 178.89(8) . . . . ?
H5 C5 C6 C4 177.74(17) . . . . ?
C3 C5 C6 C4 -1.63(12) . . . . ?
C6 O1 C7 H7C 56.75(18) . . . . ?
C6 O1 C7 H7B 175.78(17) . . . . ?
C6 O1 C7 H7A -65.7(2) . . . . ?
O3 P2 C8 C9 167.68(7) . . . . ?
S3 P2 C8 C9 39.81(10) . . . . ?
S4 P2 C8 C9 -67.19(9) . . . . ?
O3 P2 C8 C10 -14.72(10) . . . . ?
S3 P2 C8 C10 -142.59(8) . . . . ?
S4 P2 C8 C10 110.41(8) . . . . ?
C10 C8 C9 H9 -179.73(16) . . . . ?
P2 C8 C9 H9 -2.11(18) . . . . ?
C10 C8 C9 C11 -0.58(12) . . . . ?
P2 C8 C9 C11 177.05(7) . . . . ?
C9 C8 C10 H10 -179.81(16) . . . . ?
P2 C8 C10 H10 2.55(18) . . . . ?
C9 C8 C10 C12 0.38(12) . . . . ?
P2 C8 C10 C12 -177.26(7) . . . . ?
H9 C9 C11 H11 0.3(2) . . . . ?
C8 C9 C11 H11 -178.87(16) . . . . ?
H9 C9 C11 C13 179.06(15) . . . . ?
C8 C9 C11 C13 -0.10(13) . . . . ?
H10 C10 C12 H12 -0.7(2) . . . . ?
C8 C10 C12 H12 179.07(16) . . . . ?
H10 C10 C12 C13 -179.32(16) . . . . ?
C8 C10 C12 C13 0.49(13) . . . . ?
C14 O2 C13 C11 1.55(14) . . . . ?
C14 O2 C13 C12 -178.53(8) . . . . ?
H11 C11 C13 O2 -0.4(2) . . . . ?
C9 C11 C13 O2 -179.10(9) . . . . ?
H11 C11 C13 C12 179.73(17) . . . . ?
C9 C11 C13 C12 0.98(12) . . . . ?
H12 C12 C13 O2 0.28(18) . . . . ?
C10 C12 C13 O2 178.90(8) . . . . ?
H12 C12 C13 C11 -179.80(16) . . . . ?
C10 C12 C13 C11 -1.18(12) . . . . ?
C13 O2 C14 H14B -179.60(18) . . . . ?
C13 O2 C14 H14A -61.47(19) . . . . ?
C13 O2 C14 H14C 60.69(18) . . . . ?
